data_7222265
loop_
_publ_author_name
'Li, Xiu-Yuan'
'Liu, Meng'
'Yue, Ke-Fen'
'Wu, Ya-Pan'
'He, Tian'
'Yan, Ni'
'Wang, Yao-Yu'

_publ_section_title
;
 A series of reaction-controlled coordination polymers constructed from
 bis(imidazole) and tetrafluoroterephthalic acid ligands: syntheses,
 structural diversities, properties
;
_journal_issue 43
_journal_name_full CrystEngComm
_journal_page_first 8273
_journal_paper_doi 10.1039/C5CE01423A
_journal_volume 17
_journal_year 2015
_chemical_formula_sum 'C20 H18 F4 N4 Ni O4'
_chemical_formula_weight 513.09
_chemical_name_systematic
; 
 ? 
;
_space_group_IT_number 13
_symmetry_cell_setting monoclinic
_symmetry_space_group_name_Hall '-P 2yac'
_symmetry_space_group_name_H-M 'P 1 2/n 1'
_atom_sites_solution_hydrogens geom
_atom_sites_solution_primary direct
_atom_sites_solution_secondary difmap
_audit_creation_method SHELXL-97
_audit_update_record
;
2015-06-25 deposited with the CCDC.
2015-09-21 downloaded from the CCDC.
;
_cell_angle_alpha 90.00
_cell_angle_beta 91.259(3)
_cell_angle_gamma 90.00
_cell_formula_units_Z 2
_cell_length_a 10.1020(18)
_cell_length_b 9.3434(17)
_cell_length_c 11.929(2)
_cell_measurement_reflns_used 1164
_cell_measurement_temperature 296(2)
_cell_measurement_theta_max 21.63
_cell_measurement_theta_min 2.77
_cell_volume 1125.7(3)
_computing_structure_refinement 'SHELXL-97 (Sheldrick, 1997)'
_computing_structure_solution 'SHELXS-97 (Sheldrick, 1990)'
_diffrn_ambient_temperature 296(2)
_diffrn_measured_fraction_theta_full 0.998
_diffrn_measured_fraction_theta_max 0.998
_diffrn_measurement_device_type 'Bruker SMART APEX II CCD area-detector'
_diffrn_measurement_method '\f and \w scans'
_diffrn_radiation_monochromator graphite
_diffrn_radiation_source 'fine-focus sealed tube'
_diffrn_radiation_type MoK\a
_diffrn_radiation_wavelength 0.71073
_diffrn_reflns_av_R_equivalents 0.0429
_diffrn_reflns_av_sigmaI/netI 0.0528
_diffrn_reflns_limit_h_max 10
_diffrn_reflns_limit_h_min -12
_diffrn_reflns_limit_k_max 11
_diffrn_reflns_limit_k_min -7
_diffrn_reflns_limit_l_max 14
_diffrn_reflns_limit_l_min -14
_diffrn_reflns_number 5446
_diffrn_reflns_theta_full 25.04
_diffrn_reflns_theta_max 25.04
_diffrn_reflns_theta_min 2.18
_exptl_absorpt_coefficient_mu 0.928
_exptl_absorpt_correction_T_max 0.9129
_exptl_absorpt_correction_T_min 0.8218
_exptl_absorpt_correction_type multi-scan
_exptl_absorpt_process_details SADABS
_exptl_crystal_colour green
_exptl_crystal_density_diffrn 1.514
_exptl_crystal_density_method 'not measured'
_exptl_crystal_description block
_exptl_crystal_F_000 524
_exptl_crystal_size_max 0.22
_exptl_crystal_size_mid 0.15
_exptl_crystal_size_min 0.10
_refine_diff_density_max 0.251
_refine_diff_density_min -0.515
_refine_diff_density_rms 0.065
_refine_ls_extinction_method none
_refine_ls_goodness_of_fit_ref 1.073
_refine_ls_hydrogen_treatment constr
_refine_ls_matrix_type full
_refine_ls_number_parameters 151
_refine_ls_number_reflns 1996
_refine_ls_number_restraints 0
_refine_ls_restrained_S_all 1.073
_refine_ls_R_factor_all 0.0604
_refine_ls_R_factor_gt 0.0541
_refine_ls_shift/su_max 0.000
_refine_ls_shift/su_mean 0.000
_refine_ls_structure_factor_coef Fsqd
_refine_ls_weighting_details 'calc w=1/[\s^2^(Fo^2^)+(0.1000P)^2^+0.0000P] where P=(Fo^2^+2Fc^2^)/3'
_refine_ls_weighting_scheme calc
_refine_ls_wR_factor_gt 0.1560
_refine_ls_wR_factor_ref 0.1607
_reflns_number_gt 1811
_reflns_number_total 1996
_reflns_threshold_expression >2sigma(I)
_cod_data_source_file c5ce01423a2.cif
_cod_data_source_block 3
_cod_depositor_comments 'Adding full bibliography for 7222263--7222269.cif.'
_cod_original_sg_symbol_H-M P2/n
_cod_database_code 7222265

loop_
_symmetry_equiv_pos_as_xyz
'x, y, z'
'-x+1/2, y, -z+1/2'
'-x, -y, -z'
'x-1/2, -y, z-1/2'

loop_
_atom_site_label
_atom_site_type_symbol
_atom_site_fract_x
_atom_site_fract_y
_atom_site_fract_z
_atom_site_U_iso_or_equiv
_atom_site_adp_type
_atom_site_occupancy
_atom_site_symmetry_multiplicity
_atom_site_calc_flag
_atom_site_refinement_flags
Ni1 Ni 0.2500 0.38581(6) 0.2500 0.0279(3) Uani 1 2 d S
N1 N 0.2120(3) 0.5306(4) 0.1280(3) 0.0398(8) Uani 1 1 d .
N2 N 0.1209(4) 0.6917(4) 0.0171(3) 0.0446(9) Uani 1 1 d .
O1 O 0.2532(3) 0.2185(3) 0.1329(2) 0.0433(7) Uani 1 1 d .
O2 O 0.4420(3) 0.3149(3) 0.1856(2) 0.0424(7) Uani 1 1 d .
F1 F 0.5757(3) 0.0333(4) 0.2173(2) 0.0762(10) Uani 1 1 d .
F2 F 0.6788(3) -0.1773(3) 0.0985(2) 0.0698(9) Uani 1 1 d .
C1 C -0.0069(6) 0.6217(6) 0.1839(5) 0.0723(18) Uani 1 1 d .
H1A H -0.0067 0.7115 0.2229 0.108 Uiso 1 1 calc R
H1B H -0.0026 0.5448 0.2372 0.108 Uiso 1 1 calc R
H1C H -0.0868 0.6134 0.1392 0.108 Uiso 1 1 calc R
C2 C 0.1083(4) 0.6145(4) 0.1107(4) 0.0405(10) Uani 1 1 d .
C3 C 0.2947(5) 0.5586(6) 0.0391(4) 0.0573(13) Uani 1 1 d .
H3 H 0.3759 0.5145 0.0278 0.069 Uiso 1 1 calc R
C4 C 0.2399(6) 0.6588(6) -0.0279(4) 0.0626(14) Uani 1 1 d .
H4 H 0.2759 0.6979 -0.0922 0.075 Uiso 1 1 calc R
C5 C 0.0260(5) 0.7988(5) -0.0272(4) 0.0561(13) Uani 1 1 d .
H5A H -0.0631 0.7694 -0.0092 0.067 Uiso 1 1 calc R
H5B H 0.0318 0.8025 -0.1082 0.067 Uiso 1 1 calc R
C6 C 0.0515(5) 0.9455(5) 0.0201(4) 0.0518(12) Uani 1 1 d .
H6A H 0.1386 0.9773 -0.0017 0.062 Uiso 1 1 calc R
H6B H 0.0511 0.9406 0.1014 0.062 Uiso 1 1 calc R
C7 C 0.3755(4) 0.2237(4) 0.1322(3) 0.0365(9) Uani 1 1 d .
C8 C 0.4441(4) 0.1112(4) 0.0632(3) 0.0367(9) Uani 1 1 d .
C9 C 0.5366(4) 0.0191(5) 0.1096(3) 0.0420(10) Uani 1 1 d .
C10 C 0.5909(4) -0.0896(5) 0.0475(4) 0.0415(10) Uani 1 1 d .

loop_
_atom_site_aniso_label
_atom_site_aniso_U_11
_atom_site_aniso_U_22
_atom_site_aniso_U_33
_atom_site_aniso_U_23
_atom_site_aniso_U_13
_atom_site_aniso_U_12
Ni1 0.0306(4) 0.0218(4) 0.0316(4) 0.000 0.0038(3) 0.000
N1 0.043(2) 0.0324(18) 0.0446(19) 0.0056(15) 0.0041(16) 0.0061(16)
N2 0.058(2) 0.0304(18) 0.045(2) 0.0054(16) -0.0066(18) 0.0068(17)
O1 0.0391(17) 0.0423(17) 0.0485(17) -0.0155(13) 0.0027(13) 0.0037(13)
O2 0.0448(17) 0.0338(16) 0.0486(17) -0.0089(13) 0.0038(13) 0.0007(14)
F1 0.097(2) 0.090(2) 0.0401(15) -0.0219(15) -0.0148(14) 0.0475(19)
F2 0.086(2) 0.073(2) 0.0498(16) -0.0030(15) -0.0061(15) 0.0481(18)
C1 0.064(4) 0.062(4) 0.092(4) 0.031(3) 0.029(3) 0.028(3)
C2 0.046(2) 0.026(2) 0.050(3) 0.0046(17) -0.002(2) 0.0038(18)
C3 0.061(3) 0.055(3) 0.056(3) 0.021(2) 0.022(2) 0.016(3)
C4 0.085(4) 0.055(3) 0.049(3) 0.022(2) 0.017(3) 0.010(3)
C5 0.065(3) 0.039(2) 0.064(3) 0.008(2) -0.027(2) 0.006(2)
C6 0.056(3) 0.040(2) 0.058(3) 0.009(2) -0.013(2) 0.006(2)
C7 0.048(3) 0.028(2) 0.034(2) -0.0005(16) 0.0055(17) 0.0034(18)
C8 0.040(2) 0.033(2) 0.037(2) -0.0010(16) 0.0074(18) 0.0025(17)
C9 0.054(3) 0.043(2) 0.030(2) -0.0083(18) 0.0026(18) 0.007(2)
C10 0.047(3) 0.036(2) 0.042(2) 0.0008(18) 0.0042(19) 0.0138(19)

loop_
_atom_type_symbol
_atom_type_description
_atom_type_scat_dispersion_real
_atom_type_scat_dispersion_imag
_atom_type_scat_source
C C 0.0033 0.0016 'International Tables Vol C Tables 4.2.6.8 and 6.1.1.4'
H H 0.0000 0.0000 'International Tables Vol C Tables 4.2.6.8 and 6.1.1.4'
F F 0.0171 0.0103 'International Tables Vol C Tables 4.2.6.8 and 6.1.1.4'
N N 0.0061 0.0033 'International Tables Vol C Tables 4.2.6.8 and 6.1.1.4'
Ni Ni 0.3393 1.1124 'International Tables Vol C Tables 4.2.6.8 and 6.1.1.4'
O O 0.0106 0.0060 'International Tables Vol C Tables 4.2.6.8 and 6.1.1.4'

loop_
_geom_angle_atom_site_label_1
_geom_angle_atom_site_label_2
_geom_angle_atom_site_label_3
_geom_angle
_geom_angle_site_symmetry_1
_geom_angle_site_symmetry_3
N1 Ni1 N1 95.8(2) 2 .
N1 Ni1 O1 167.11(13) 2 .
N1 Ni1 O1 91.40(13) . .
N1 Ni1 O1 91.40(13) 2 2
N1 Ni1 O1 167.11(13) . 2
O1 Ni1 O1 83.63(17) . 2
N1 Ni1 O2 96.02(12) 2 2
N1 Ni1 O2 107.35(12) . 2
O1 Ni1 O2 91.98(11) . 2
O1 Ni1 O2 61.13(11) 2 2
N1 Ni1 O2 107.35(12) 2 .
N1 Ni1 O2 96.02(12) . .
O1 Ni1 O2 61.13(11) . .
O1 Ni1 O2 91.98(11) 2 .
O2 Ni1 O2 144.99(15) 2 .
N1 Ni1 C7 95.37(13) 2 2
N1 Ni1 C7 137.62(14) . 2
O1 Ni1 C7 86.38(12) . 2
O1 Ni1 C7 30.45(12) 2 2
O2 Ni1 C7 30.71(12) 2 2
O2 Ni1 C7 119.11(13) . 2
C2 N1 C3 104.9(4) . .
C2 N1 Ni1 130.4(3) . .
C3 N1 Ni1 124.7(3) . .
C2 N2 C4 108.0(4) . .
C2 N2 C5 126.3(4) . .
C4 N2 C5 125.7(4) . .
C7 O1 Ni1 90.3(2) . .
C7 O2 Ni1 85.1(2) . .
C2 C1 H1A 109.5 . .
C2 C1 H1B 109.5 . .
H1A C1 H1B 109.5 . .
C2 C1 H1C 109.5 . .
H1A C1 H1C 109.5 . .
H1B C1 H1C 109.5 . .
N1 C2 N2 111.1(4) . .
N1 C2 C1 124.7(4) . .
N2 C2 C1 124.2(4) . .
C4 C3 N1 109.8(4) . .
C4 C3 H3 125.1 . .
N1 C3 H3 125.1 . .
C3 C4 N2 106.1(4) . .
C3 C4 H4 126.9 . .
N2 C4 H4 126.9 . .
N2 C5 C6 112.3(3) . .
N2 C5 H5A 109.1 . .
C6 C5 H5A 109.1 . .
N2 C5 H5B 109.1 . .
C6 C5 H5B 109.1 . .
H5A C5 H5B 107.9 . .
C5 C6 C6 112.4(5) . 3_575
C5 C6 H6A 109.1 . .
C6 C6 H6A 109.1 3_575 .
C5 C6 H6B 109.1 . .
C6 C6 H6B 109.1 3_575 .
H6A C6 H6B 107.9 . .
O1 C7 O2 123.3(4) . .
O1 C7 C8 116.5(4) . .
O2 C7 C8 120.2(4) . .
C10 C8 C9 116.9(4) 3_655 .
C10 C8 C7 120.9(4) 3_655 .
C9 C8 C7 122.0(4) . .
F1 C9 C8 120.4(4) . .
F1 C9 C10 118.4(4) . .
C8 C9 C10 121.2(4) . .
F2 C10 C8 119.9(4) . 3_655
F2 C10 C9 118.2(4) . .
C8 C10 C9 121.9(4) 3_655 .

loop_
_geom_bond_atom_site_label_1
_geom_bond_atom_site_label_2
_geom_bond_distance
_geom_bond_site_symmetry_2
Ni1 N1 2.018(3) 2
Ni1 N1 2.018(3) .
Ni1 O1 2.097(3) .
Ni1 O1 2.097(3) 2
Ni1 O2 2.204(3) 2
Ni1 O2 2.204(3) .
Ni1 C7 2.441(4) 2
N1 C2 1.321(5) .
N1 C3 1.389(5) .
N2 C2 1.338(5) .
N2 C4 1.363(7) .
N2 C5 1.476(5) .
O1 C7 1.237(5) .
O2 C7 1.251(5) .
F1 C9 1.342(5) .
F2 C10 1.344(5) .
C1 C2 1.471(7) .
C1 H1A 0.9600 .
C1 H1B 0.9600 .
C1 H1C 0.9600 .
C3 C4 1.343(7) .
C3 H3 0.9300 .
C4 H4 0.9300 .
C5 C6 1.502(6) .
C5 H5A 0.9700 .
C5 H5B 0.9700 .
C6 C6 1.526(8) 3_575
C6 H6A 0.9700 .
C6 H6B 0.9700 .
C7 C8 1.512(5) .
C8 C10 1.374(6) 3_655
C8 C9 1.378(6) .
C9 C10 1.379(6) .
C10 C8 1.374(6) 3_655

loop_
_geom_torsion_atom_site_label_1
_geom_torsion_atom_site_label_2
_geom_torsion_atom_site_label_3
_geom_torsion_atom_site_label_4
_geom_torsion
_geom_torsion_site_symmetry_1
_geom_torsion_site_symmetry_4
N1 Ni1 N1 C2 -73.6(4) 2 .
O1 Ni1 N1 C2 117.1(4) . .
O1 Ni1 N1 C2 50.1(8) 2 .
O2 Ni1 N1 C2 24.5(4) 2 .
O2 Ni1 N1 C2 178.2(4) . .
C7 Ni1 N1 C2 30.9(5) 2 .
N1 Ni1 N1 C3 108.4(4) 2 .
O1 Ni1 N1 C3 -60.9(4) . .
O1 Ni1 N1 C3 -127.9(6) 2 .
O2 Ni1 N1 C3 -153.4(4) 2 .
O2 Ni1 N1 C3 0.2(4) . .
C7 Ni1 N1 C3 -147.0(4) 2 .
N1 Ni1 O1 C7 -25.9(7) 2 .
N1 Ni1 O1 C7 98.2(2) . .
O1 Ni1 O1 C7 -93.7(2) 2 .
O2 Ni1 O1 C7 -154.4(2) 2 .
O2 Ni1 O1 C7 2.1(2) . .
C7 Ni1 O1 C7 -124.1(2) 2 .
N1 Ni1 O2 C7 171.6(2) 2 .
N1 Ni1 O2 C7 -90.4(2) . .
O1 Ni1 O2 C7 -2.1(2) . .
O1 Ni1 O2 C7 79.5(2) 2 .
O2 Ni1 O2 C7 42.0(2) 2 .
C7 Ni1 O2 C7 65.0(3) 2 .
C3 N1 C2 N2 0.3(5) . .
Ni1 N1 C2 N2 -177.9(3) . .
C3 N1 C2 C1 179.8(5) . .
Ni1 N1 C2 C1 1.5(7) . .
C4 N2 C2 N1 -1.2(5) . .
C5 N2 C2 N1 -178.6(4) . .
C4 N2 C2 C1 179.3(5) . .
C5 N2 C2 C1 1.9(7) . .
C2 N1 C3 C4 0.7(6) . .
Ni1 N1 C3 C4 179.1(4) . .
N1 C3 C4 N2 -1.4(6) . .
C2 N2 C4 C3 1.6(6) . .
C5 N2 C4 C3 179.0(4) . .
C2 N2 C5 C6 87.9(6) . .
C4 N2 C5 C6 -89.0(6) . .
N2 C5 C6 C6 -176.6(5) . 3_575
Ni1 O1 C7 O2 -3.9(4) . .
Ni1 O1 C7 C8 175.5(3) . .
Ni1 O2 C7 O1 3.7(4) . .
Ni1 O2 C7 C8 -175.6(3) . .
O1 C7 C8 C10 52.8(6) . 3_655
O2 C7 C8 C10 -127.9(4) . 3_655
O1 C7 C8 C9 -122.3(4) . .
O2 C7 C8 C9 57.1(6) . .
C10 C8 C9 F1 -179.9(4) 3_655 .
C7 C8 C9 F1 -4.7(7) . .
C10 C8 C9 C10 -0.1(7) 3_655 .
C7 C8 C9 C10 175.1(4) . .
F1 C9 C10 F2 1.0(6) . .
C8 C9 C10 F2 -178.8(4) . .
F1 C9 C10 C8 179.9(4) . 3_655
C8 C9 C10 C8 0.1(8) . 3_655
